data_7224680
loop_
_publ_author_name
'Ugale, Bharat'
'Nagaraja, C. M.'

_publ_section_title
;
 Construction of 2D interwoven and 3D metal--organic frameworks (MOFs) of
 Cd(ii): the effect of ancillary ligands on the structure and the
 catalytic performance for the Knoevenagel reaction
;
_journal_issue 34
_journal_name_full 'RSC Adv.'
_journal_page_first 28854
_journal_paper_doi 10.1039/C6RA01647B
_journal_volume 6
_journal_year 2016
_chemical_formula_moiety 'C24 H19 Cd N3 O4'
_chemical_formula_sum 'C24 H19 Cd N3 O4'
_chemical_formula_weight 525.82
_chemical_name_common Cd-muc-bpee
_chemical_name_systematic 'Cd-MOF 2'
_space_group_crystal_system orthorhombic
_space_group_IT_number 60
_space_group_name_Hall '-P 2n 2ab'
_space_group_name_H-M_alt 'P b c n'
_symmetry_space_group_name_Hall '-P 2n 2ab'
_symmetry_space_group_name_H-M 'P b c n'
_atom_sites_solution_hydrogens geom
_audit_creation_method SHELXL-2014
_audit_update_record
;
2015-12-27 deposited with the CCDC.
2016-03-14 downloaded from the CCDC.
;
_cell_angle_alpha 90.000(5)
_cell_angle_beta 90.000(5)
_cell_angle_gamma 90.000(5)
_cell_formula_units_Z 8
_cell_length_a 14.094(5)
_cell_length_b 17.248(5)
_cell_length_c 22.357(5)
_cell_measurement_reflns_used 6724
_cell_measurement_temperature 298
_cell_measurement_theta_max 28.4
_cell_measurement_theta_min 2.3
_cell_volume 5435(3)
_computing_cell_refinement 'APEX2 (Bruker, 2014); SAINT (Bruker, 2014)'
_computing_data_collection 'APEX2 (Bruker, 2014)'
_computing_data_reduction 'SAINT (Bruker, 2014);XPREP(Sheldrick,2014)'
_computing_structure_refinement 'SHELXL-2014 (Sheldrick, 2014)'
_computing_structure_solution 'SHELXS-2014 (Sheldrick, 2014)'
_diffrn_ambient_temperature 298
_diffrn_measured_fraction_theta_full 0.999
_diffrn_measured_fraction_theta_max 0.989
_diffrn_measurement_device_type 'Bruker D8 Venture PHOTON 100 CMOS'
_diffrn_measurement_method circular
_diffrn_radiation_type MoK\a
_diffrn_radiation_wavelength 0.71073
_diffrn_reflns_av_R_equivalents 0.1145
_diffrn_reflns_av_unetI/netI 0.0743
_diffrn_reflns_laue_measured_fraction_full 0.999
_diffrn_reflns_laue_measured_fraction_max 0.989
_diffrn_reflns_limit_h_max 18
_diffrn_reflns_limit_h_min -18
_diffrn_reflns_limit_k_max 22
_diffrn_reflns_limit_k_min -22
_diffrn_reflns_limit_l_max 26
_diffrn_reflns_limit_l_min -29
_diffrn_reflns_number 69538
_diffrn_reflns_point_group_measured_fraction_full 0.999
_diffrn_reflns_point_group_measured_fraction_max 0.989
_diffrn_reflns_theta_full 25.242
_diffrn_reflns_theta_max 28.364
_diffrn_reflns_theta_min 2.325
_diffrn_source 'fine-focus sealed tube'
_exptl_absorpt_coefficient_mu 0.833
_exptl_absorpt_correction_T_max 0.7457
_exptl_absorpt_correction_T_min 0.6693
_exptl_absorpt_correction_type empirical
_exptl_absorpt_process_details SADABS
_exptl_crystal_colour Pale-yellow
_exptl_crystal_density_diffrn 1.285
_exptl_crystal_density_meas 1.285
_exptl_crystal_density_method 'not measured'
_exptl_crystal_description rectangular
_exptl_crystal_F_000 2112
_exptl_crystal_preparation Luminescent
_exptl_crystal_recrystallization_method 'Room temperature layering method'
_exptl_crystal_size_max 0.36
_exptl_crystal_size_mid 0.32
_exptl_crystal_size_min 0.20
_refine_diff_density_max 1.763
_refine_diff_density_min -1.053
_refine_diff_density_rms 0.147
_refine_ls_extinction_method none
_refine_ls_goodness_of_fit_ref 1.102
_refine_ls_hydrogen_treatment constr
_refine_ls_matrix_type full
_refine_ls_number_parameters 289
_refine_ls_number_reflns 6724
_refine_ls_number_restraints 0
_refine_ls_restrained_S_all 1.102
_refine_ls_R_factor_all 0.1064
_refine_ls_R_factor_gt 0.0634
_refine_ls_shift/su_max 0.000
_refine_ls_shift/su_mean 0.000
_refine_ls_structure_factor_coef Fsqd
_refine_ls_weighting_details 'w=1/[\s^2^(Fo^2^)+(0.0584P)^2^+14.3790P] where P=(Fo^2^+2Fc^2^)/3'
_refine_ls_weighting_scheme calc
_refine_ls_wR_factor_gt 0.1311
_refine_ls_wR_factor_ref 0.1431
_reflns_Friedel_coverage 0.000
_reflns_number_gt 4805
_reflns_number_total 6724
_reflns_threshold_expression 'I > 2\s(I)'
_cod_data_source_file c6ra01647b2.cif
_cod_data_source_block Compound2
_cod_depositor_comments
;
The following automatic conversions were performed:

'_exptl_absorpt_correction_type' value 'Empirical' changed to
'empirical' according to
/usr/data/users/saulius/crontab/automatic-downloads/rss-feeds/RSC/lib/dictionaries/cif_core.dic
dictionary named 'cif_core.dic' version 2.4.2 from 2011-04-26.

Automatic conversion script
Id: cif_fix_values 4268 2015-11-12 08:31:59Z antanas 
;
_cod_database_code 7224680
_shelx_space_group_comment
;
The symmetry employed for this shelxl refinement is uniquely defined
by the following loop, which should always be used as a source of
symmetry information in preference to the above space-group names.
They are only intended as comments.
;
_shelxl_version_number 2014-3

loop_
_space_group_symop_operation_xyz
'x, y, z'
'-x+1/2, -y+1/2, z+1/2'
'x+1/2, -y+1/2, -z'
'-x, y, -z+1/2'
'-x, -y, -z'
'x-1/2, y-1/2, -z-1/2'
'-x-1/2, y-1/2, z'
'x, -y, z-1/2'

loop_
_atom_site_label
_atom_site_type_symbol
_atom_site_fract_x
_atom_site_fract_y
_atom_site_fract_z
_atom_site_U_iso_or_equiv
_atom_site_adp_type
_atom_site_occupancy
_atom_site_site_symmetry_order
_atom_site_calc_flag
_atom_site_refinement_flags_posn
_atom_site_refinement_flags_adp
Cd1 Cd 0.35951(2) 0.23066(2) 0.11508(2) 0.01323(11) Uani 1 1 d . .
O1 O 0.2811(2) 0.2974(2) 0.19145(15) 0.0224(8) Uani 1 1 d . .
C23 C 0.1428(3) 0.1837(3) 0.0908(3) 0.0260(11) Uani 1 1 d . .
H23 H 0.1340 0.2342 0.1043 0.031 Uiso 1 1 calc R U
O3 O 0.1201(2) 0.2669(2) 0.50222(15) 0.0241(8) Uani 1 1 d . .
O2 O 0.3294(2) 0.1815(2) 0.21944(16) 0.0269(8) Uani 1 1 d . .
O4 O 0.2073(2) 0.1777(2) 0.54632(15) 0.0227(8) Uani 1 1 d . .
N2 N 1.0124(3) -0.1849(2) 0.12406(18) 0.0194(9) Uani 1 1 d . .
C7 C 0.4987(3) 0.0985(3) 0.0596(2) 0.0180(10) Uani 1 1 d . .
H7 H 0.4699 0.1153 0.0246 0.022 Uiso 1 1 calc R U
N3 N 0.2295(3) 0.1538(2) 0.09263(18) 0.0169(9) Uani 1 1 d . .
N1 N 0.4685(3) 0.1273(2) 0.11113(18) 0.0178(8) Uani 1 1 d . .
C16 C 0.9402(3) -0.1903(3) 0.0856(2) 0.0220(11) Uani 1 1 d . .
H16 H 0.9429 -0.2284 0.0563 0.026 Uiso 1 1 calc R U
C6 C 0.1770(3) 0.2107(3) 0.4999(2) 0.0161(10) Uani 1 1 d . .
C8 C 0.5711(3) 0.0446(3) 0.0554(2) 0.0174(10) Uani 1 1 d . .
H8 H 0.5884 0.0249 0.0182 0.021 Uiso 1 1 calc R U
C3 C 0.2438(3) 0.2079(3) 0.3335(2) 0.0224(11) Uani 1 1 d . .
H3 H 0.2752 0.1609 0.3285 0.027 Uiso 1 1 calc R U
C13 C 0.7722(3) -0.0349(3) 0.1373(3) 0.0238(11) Uani 1 1 d . .
H13 H 0.7714 -0.0013 0.1697 0.029 Uiso 1 1 calc R U
C10 C 0.5859(4) 0.0493(3) 0.1606(2) 0.0289(13) Uani 1 1 d . .
H10 H 0.6140 0.0338 0.1963 0.035 Uiso 1 1 calc R U
C2 C 0.2399(4) 0.2556(3) 0.2882(2) 0.0221(11) Uani 1 1 d . .
H2 H 0.2045 0.3007 0.2932 0.026 Uiso 1 1 calc R U
C15 C 0.8625(3) -0.1429(3) 0.0869(2) 0.0207(10) Uani 1 1 d . .
H15 H 0.8150 -0.1485 0.0584 0.025 Uiso 1 1 calc R U
C22 C 0.0649(3) 0.1432(3) 0.0697(3) 0.0272(12) Uani 1 1 d . .
H22 H 0.0051 0.1661 0.0704 0.033 Uiso 1 1 calc R U
C12 C 0.6994(3) -0.0330(3) 0.1006(2) 0.0204(11) Uani 1 1 d . .
H12 H 0.6993 -0.0676 0.0687 0.025 Uiso 1 1 calc R U
C11 C 0.5117(3) 0.1019(3) 0.1607(2) 0.0276(13) Uani 1 1 d . .
H11 H 0.4908 0.1208 0.1974 0.033 Uiso 1 1 calc R U
C20 C 0.1662(3) 0.0360(3) 0.0521(2) 0.0225(11) Uani 1 1 d . .
H20 H 0.1768 -0.0149 0.0400 0.027 Uiso 1 1 calc R U
C21 C 0.0755(3) 0.0689(3) 0.0475(2) 0.0190(10) Uani 1 1 d . .
C1 C 0.2868(3) 0.2439(3) 0.2300(2) 0.0186(11) Uani 1 1 d . .
C5 C 0.2130(3) 0.1836(3) 0.4409(2) 0.0204(11) Uani 1 1 d . .
H5 H 0.2445 0.1363 0.4389 0.024 Uiso 1 1 calc R U
C18 C 0.9318(4) -0.0787(4) 0.1693(3) 0.0367(15) Uani 1 1 d . .
H18 H 0.9321 -0.0399 0.1983 0.044 Uiso 1 1 calc R U
C14 C 0.8546(3) -0.0863(3) 0.1308(2) 0.0206(11) Uani 1 1 d . .
C4 C 0.2019(3) 0.2245(3) 0.3909(2) 0.0227(11) Uani 1 1 d . .
H4 H 0.1633 0.2681 0.3933 0.027 Uiso 1 1 calc R U
C17 C 1.0078(4) -0.1285(4) 0.1645(3) 0.0350(15) Uani 1 1 d . .
H17 H 1.0584 -0.1224 0.1908 0.042 Uiso 1 1 calc R U
C19 C 0.2394(3) 0.0800(3) 0.0745(2) 0.0208(11) Uani 1 1 d . .
H19 H 0.2991 0.0573 0.0773 0.025 Uiso 1 1 calc R U
C9 C 0.6178(3) 0.0201(3) 0.1063(2) 0.0194(11) Uani 1 1 d . .
C24 C -0.0035(3) 0.0286(3) 0.0188(2) 0.0239(12) Uani 1 1 d . .
H24 H -0.0644 0.0453 0.0284 0.029 Uiso 1 1 calc R U

loop_
_atom_site_aniso_label
_atom_site_aniso_U_11
_atom_site_aniso_U_22
_atom_site_aniso_U_33
_atom_site_aniso_U_23
_atom_site_aniso_U_13
_atom_site_aniso_U_12
Cd1 0.00927(16) 0.01564(18) 0.01477(17) -0.00162(14) -0.00055(13) -0.00153(13)
O1 0.0264(19) 0.0210(19) 0.0199(19) 0.0002(15) 0.0052(14) -0.0010(15)
C23 0.019(2) 0.023(3) 0.036(3) -0.011(2) -0.001(2) 0.001(2)
O3 0.0220(18) 0.029(2) 0.0212(19) -0.0013(17) 0.0047(14) 0.0113(16)
O2 0.0271(19) 0.032(2) 0.0215(19) 0.0000(16) 0.0057(15) 0.0107(16)
O4 0.0281(19) 0.025(2) 0.0148(18) 0.0025(15) 0.0005(14) 0.0003(15)
N2 0.0157(19) 0.021(2) 0.022(2) -0.0026(18) 0.0006(16) 0.0037(16)
C7 0.019(2) 0.017(3) 0.018(3) 0.001(2) -0.0041(19) 0.0033(19)
N3 0.0076(18) 0.020(2) 0.023(2) -0.0033(17) -0.0057(15) -0.0013(15)
N1 0.0136(18) 0.022(2) 0.018(2) 0.0002(18) -0.0031(16) -0.0007(16)
C16 0.017(2) 0.022(3) 0.027(3) -0.005(2) 0.000(2) 0.000(2)
C6 0.014(2) 0.017(3) 0.017(2) 0.0004(18) 0.0004(18) -0.0009(19)
C8 0.015(2) 0.018(3) 0.019(2) -0.0064(19) -0.0011(19) 0.0039(19)
C3 0.022(3) 0.026(3) 0.020(3) -0.002(2) 0.005(2) 0.005(2)
C13 0.018(3) 0.019(3) 0.035(3) -0.004(2) 0.003(2) 0.007(2)
C10 0.024(3) 0.043(4) 0.020(3) 0.005(2) 0.000(2) 0.011(2)
C2 0.027(3) 0.020(3) 0.020(3) -0.003(2) 0.007(2) 0.002(2)
C15 0.014(2) 0.019(3) 0.028(3) 0.003(2) -0.002(2) -0.002(2)
C22 0.009(2) 0.029(3) 0.044(3) -0.008(3) -0.002(2) 0.002(2)
C12 0.017(2) 0.023(3) 0.021(3) 0.000(2) 0.0006(18) 0.007(2)
C11 0.018(3) 0.047(4) 0.017(3) -0.006(2) 0.000(2) 0.015(2)
C20 0.017(2) 0.008(2) 0.042(3) -0.003(2) -0.007(2) 0.0006(19)
C21 0.013(2) 0.016(2) 0.029(3) -0.001(2) -0.0026(19) -0.0049(19)
C1 0.015(2) 0.027(3) 0.014(2) -0.004(2) -0.0027(18) -0.0011(19)
C5 0.019(2) 0.026(3) 0.016(3) -0.002(2) 0.0021(19) 0.004(2)
C18 0.030(3) 0.042(4) 0.039(4) -0.024(3) -0.017(3) 0.023(3)
C14 0.014(2) 0.023(3) 0.024(3) 0.001(2) 0.0009(19) 0.006(2)
C4 0.022(2) 0.027(3) 0.020(3) -0.002(2) 0.0059(19) 0.004(2)
C17 0.019(3) 0.046(4) 0.040(4) -0.022(3) -0.015(2) 0.016(3)
C19 0.014(2) 0.016(3) 0.032(3) 0.000(2) -0.009(2) -0.0002(19)
C9 0.014(2) 0.021(3) 0.023(3) 0.001(2) 0.0026(18) -0.0001(18)
C24 0.010(2) 0.021(3) 0.040(3) -0.003(2) -0.003(2) -0.0042(19)

loop_
_atom_type_symbol
_atom_type_description
_atom_type_scat_dispersion_real
_atom_type_scat_dispersion_imag
_atom_type_scat_source
C C 0.0033 0.0016 'International Tables Vol C Tables 4.2.6.8 and 6.1.1.4'
H H 0.0000 0.0000 'International Tables Vol C Tables 4.2.6.8 and 6.1.1.4'
N N 0.0061 0.0033 'International Tables Vol C Tables 4.2.6.8 and 6.1.1.4'
O O 0.0106 0.0060 'International Tables Vol C Tables 4.2.6.8 and 6.1.1.4'
Cd Cd -0.8075 1.2024 'International Tables Vol C Tables 4.2.6.8 and 6.1.1.4'

loop_
_geom_angle_atom_site_label_1
_geom_angle_atom_site_label_2
_geom_angle_atom_site_label_3
_geom_angle
_geom_angle_site_symmetry_1
_geom_angle_site_symmetry_3
N3 Cd1 N2 171.87(14) . 7_765
N3 Cd1 O1 93.78(13) . .
N2 Cd1 O1 89.76(13) 7_765 .
N3 Cd1 N1 94.26(14) . .
N2 Cd1 N1 88.35(14) 7_765 .
O1 Cd1 N1 135.14(13) . .
N3 Cd1 O4 85.84(13) . 2_554
N2 Cd1 O4 87.00(13) 7_765 2_554
O1 Cd1 O4 87.58(12) . 2_554
N1 Cd1 O4 137.00(13) . 2_554
N3 Cd1 O2 82.79(14) . .
N2 Cd1 O2 105.17(13) 7_765 .
O1 Cd1 O2 53.81(12) . .
N1 Cd1 O2 83.65(13) . .
O4 Cd1 O2 138.57(11) 2_554 .
N3 Cd1 O3 83.32(13) . 2_554
N2 Cd1 O3 89.29(13) 7_765 2_554
O1 Cd1 O3 140.46(11) . 2_554
N1 Cd1 O3 84.34(12) . 2_554
O4 Cd1 O3 52.90(11) 2_554 2_554
O2 Cd1 O3 160.87(12) . 2_554
C1 O1 Cd1 96.2(3) . .
N3 C23 C22 123.0(5) . .
C6 O3 Cd1 88.9(3) . 2
C1 O2 Cd1 88.0(3) . .
C6 O4 Cd1 95.5(3) . 2
C17 N2 C16 116.8(4) . .
C17 N2 Cd1 123.6(3) . 7_755
C16 N2 Cd1 119.5(3) . 7_755
N1 C7 C8 123.3(4) . .
C23 N3 C19 117.0(4) . .
C23 N3 Cd1 120.9(3) . .
C19 N3 Cd1 121.7(3) . .
C7 N1 C11 116.8(4) . .
C7 N1 Cd1 121.8(3) . .
C11 N1 Cd1 120.9(3) . .
N2 C16 C15 123.8(5) . .
O4 C6 O3 122.1(4) . .
O4 C6 C5 118.2(4) . .
O3 C6 C5 119.7(4) . .
C9 C8 C7 120.1(4) . .
C2 C3 C4 123.1(5) . .
C12 C13 C14 124.9(5) . .
C11 C10 C9 119.0(5) . .
C3 C2 C1 125.4(5) . .
C16 C15 C14 120.0(5) . .
C21 C22 C23 120.2(5) . .
C13 C12 C9 124.8(5) . .
N1 C11 C10 123.8(5) . .
C19 C20 C21 119.2(5) . .
C22 C21 C20 116.6(4) . .
C22 C21 C24 121.0(4) . .
C20 C21 C24 122.3(4) . .
O2 C1 O1 121.9(4) . .
O2 C1 C2 119.9(5) . .
O1 C1 C2 118.2(4) . .
C4 C5 C6 122.5(5) . .
C17 C18 C14 120.0(5) . .
C15 C14 C18 116.1(4) . .
C15 C14 C13 123.9(4) . .
C18 C14 C13 120.1(5) . .
C5 C4 C3 126.5(5) . .
N2 C17 C18 123.2(5) . .
N3 C19 C20 123.7(4) . .
C8 C9 C10 117.0(4) . .
C8 C9 C12 119.4(4) . .
C10 C9 C12 123.6(5) . .
C24 C24 C21 125.9(6) 5 .

loop_
_geom_bond_atom_site_label_1
_geom_bond_atom_site_label_2
_geom_bond_distance
_geom_bond_site_symmetry_2
Cd1 N3 2.316(4) .
Cd1 N2 2.328(4) 7_765
Cd1 O1 2.337(3) .
Cd1 N1 2.355(4) .
Cd1 O4 2.398(3) 2_554
Cd1 O2 2.519(4) .
Cd1 O3 2.540(3) 2_554
O1 C1 1.266(6) .
C23 N3 1.327(6) .
C23 C22 1.384(7) .
O3 C6 1.259(6) .
O3 Cd1 2.540(3) 2
O2 C1 1.256(6) .
O4 C6 1.259(6) .
O4 Cd1 2.398(3) 2
N2 C17 1.330(7) .
N2 C16 1.335(6) .
N2 Cd1 2.328(4) 7_755
C7 N1 1.324(6) .
C7 C8 1.383(6) .
N3 C19 1.344(6) .
N1 C11 1.339(6) .
C16 C15 1.366(7) .
C6 C5 1.488(7) .
C8 C9 1.382(7) .
C3 C2 1.306(7) .
C3 C4 1.442(7) .
C13 C12 1.312(7) .
C13 C14 1.467(7) .
C10 C11 1.385(7) .
C10 C9 1.388(7) .
C2 C1 1.474(7) .
C15 C14 1.390(7) .
C22 C21 1.383(7) .
C12 C9 1.475(7) .
C20 C19 1.375(7) .
C20 C21 1.402(7) .
C21 C24 1.461(6) .
C5 C4 1.331(7) .
C18 C17 1.377(7) .
C18 C14 1.394(7) .
C24 C24 1.300(10) 5
